data_7251592
loop_
_publ_author_name
'Miwa, Marino'
'Ito, Akitaka'

_publ_section_title
;
 Fluorescent-state switching of a 10-hydroxybezo[h]quinoline skeleton
 through the electronic nature of substituents
;
_journal_issue 10
_journal_name_full 'RSC Advances'
_journal_page_first 8453
_journal_page_last 8465
_journal_paper_doi 10.1039/D5RA09266C
_journal_volume 16
_journal_year 2026
_chemical_formula_moiety 'C27 H21 N O, 0.167(O)'
_chemical_formula_sum 'C27 H21 N O1.17'
_chemical_formula_weight 378.11
_space_group_crystal_system trigonal
_space_group_IT_number 148
_space_group_name_Hall '-R 3'
_space_group_name_H-M_alt 'R -3 :H'
_atom_sites_solution_hydrogens geom
_atom_sites_solution_primary dual
_audit_creation_date 2025-11-24
_audit_creation_method
;
Olex2 1.5
(compiled 2025.07.13 svn.rb7424aed for OlexSys, GUI svn.r7314)
;
_audit_update_record
;
2025-11-24 deposited with the CCDC.	2026-01-29 downloaded from the CCDC.
;
_cell_angle_alpha 90
_cell_angle_beta 90
_cell_angle_gamma 120
_cell_formula_units_Z 18
_cell_length_a 31.2623(8)
_cell_length_b 31.2623(8)
_cell_length_c 10.4233(3)
_cell_measurement_reflns_used 8189
_cell_measurement_temperature 93.15
_cell_measurement_theta_max 29.5970
_cell_measurement_theta_min 2.2430
_cell_volume 8822.2(4)
_computing_cell_refinement 'CrysAlisPro 1.171.40.47a (Rigaku OD, 2019)'
_computing_data_collection 'CrysAlisPro 1.171.40.47a (Rigaku OD, 2019)'
_computing_data_reduction 'CrysAlisPro 1.171.40.47a (Rigaku OD, 2019)'
_computing_molecular_graphics 'Olex2 1.5 (Dolomanov et al., 2009)'
_computing_publication_material 'Olex2 1.5 (Dolomanov et al., 2009)'
_computing_structure_refinement 'SHELXL 2019/3 (Sheldrick, 2015)'
_computing_structure_solution 'SHELXT 2018/2 (Sheldrick, 2018)'
_diffrn_ambient_temperature 93.15
_diffrn_detector 'CCD plate'
_diffrn_detector_area_resol_mean 10.0000
_diffrn_detector_type HyPix
_diffrn_measured_fraction_theta_full 0.999
_diffrn_measured_fraction_theta_max 0.998
_diffrn_measurement_details
;
List of Runs (angles in degrees, time in seconds):

  # Type    Start    End  Width  t~exp~   \w     \q     \k     \f   Frames
#--------------------------------------------------------------------------
  1  \w     51.00  94.00   0.50   20.14    --   12.56-169.00-139.00   86
  2  \w    -21.00  25.00   0.50   20.14    --  -13.19 -99.00  90.00   92
  3  \w    -93.00 -50.00   0.50   20.14    --  -13.19 169.00-122.00   86
  4  \w     43.00  95.00   0.50   20.14    --   12.56 178.00-180.00  104
;
_diffrn_measurement_device 'four-circle diffractometer'
_diffrn_measurement_device_type 'XtaLAB Synergy, Single source at offset/far, HyPix'
_diffrn_measurement_method '\w scans'
_diffrn_orient_matrix_type 'CrysAlisPro convention (1999,Acta A55,543-557)'
_diffrn_orient_matrix_UB_11 0.0170808000
_diffrn_orient_matrix_UB_12 0.0003580000
_diffrn_orient_matrix_UB_13 -0.0455035000
_diffrn_orient_matrix_UB_21 0.0193791000
_diffrn_orient_matrix_UB_22 0.0121035000
_diffrn_orient_matrix_UB_23 0.0451888000
_diffrn_orient_matrix_UB_31 -0.0044138000
_diffrn_orient_matrix_UB_32 -0.0232106000
_diffrn_orient_matrix_UB_33 0.0228479000
_diffrn_radiation_monochromator mirror
_diffrn_radiation_probe x-ray
_diffrn_radiation_type 'Mo K\a'
_diffrn_radiation_wavelength 0.71073
_diffrn_reflns_av_R_equivalents 0.0216
_diffrn_reflns_av_unetI/netI 0.0222
_diffrn_reflns_Laue_measured_fraction_full 0.999
_diffrn_reflns_Laue_measured_fraction_max 0.998
_diffrn_reflns_limit_h_max 39
_diffrn_reflns_limit_h_min -29
_diffrn_reflns_limit_k_max 39
_diffrn_reflns_limit_k_min -38
_diffrn_reflns_limit_l_max 12
_diffrn_reflns_limit_l_min -12
_diffrn_reflns_number 12446
_diffrn_reflns_point_group_measured_fraction_full 0.999
_diffrn_reflns_point_group_measured_fraction_max 0.998
_diffrn_reflns_theta_full 25.242
_diffrn_reflns_theta_max 26.365
_diffrn_reflns_theta_min 2.094
_diffrn_source 'micro-focus sealed X-ray tube'
_diffrn_source_type 'PhotonJet (Mo) X-ray Source'
_exptl_absorpt_coefficient_mu 0.078
_exptl_absorpt_correction_T_max 1.000
_exptl_absorpt_correction_T_min 0.712
_exptl_absorpt_correction_type gaussian
_exptl_absorpt_process_details
;
CrysAlisPro 1.171.40.47a (Rigaku Oxford Diffraction, 2019)
Numerical absorption correction based on gaussian integration over
			a multifaceted crystal model
Empirical absorption correction using spherical harmonics,
 implemented in SCALE3 ABSPACK scaling algorithm.
;
_exptl_crystal_colour 'clear yellow'
_exptl_crystal_colour_lustre clear
_exptl_crystal_colour_primary yellow
_exptl_crystal_density_diffrn 1.281
_exptl_crystal_description needle
_exptl_crystal_F_000 3588
_exptl_crystal_size_max 0.62
_exptl_crystal_size_mid 0.17
_exptl_crystal_size_min 0.129
_refine_diff_density_max 0.576
_refine_diff_density_min -0.274
_refine_diff_density_rms 0.046
_refine_ls_extinction_method none
_refine_ls_goodness_of_fit_ref 1.018
_refine_ls_hydrogen_treatment constr
_refine_ls_matrix_type full
_refine_ls_number_parameters 269
_refine_ls_number_reflns 3995
_refine_ls_number_restraints 0
_refine_ls_restrained_S_all 1.018
_refine_ls_R_factor_all 0.0521
_refine_ls_R_factor_gt 0.0471
_refine_ls_shift/su_max 0.001
_refine_ls_shift/su_mean 0.000
_refine_ls_structure_factor_coef Fsqd
_refine_ls_weighting_details 'w=1/[\s^2^(Fo^2^)+(0.0622P)^2^+15.6315P] where P=(Fo^2^+2Fc^2^)/3'
_refine_ls_weighting_scheme calc
_refine_ls_wR_factor_gt 0.1244
_refine_ls_wR_factor_ref 0.1278
_reflns_Friedel_coverage 0.000
_reflns_number_gt 3550
_reflns_number_total 3995
_reflns_threshold_expression 'I > 2\s(I)'
_cod_data_source_file d5ra09266c2.cif
_cod_data_source_block mm1-130_1
_cod_original_cell_volume 8822.2(5)
_cod_original_sg_symbol_H-M 'R -3'
_cod_database_code 7251592
_shelx_shelxl_version_number 2019/3
_chemical_oxdiff_formula 'C504 H378 O18 '
_shelx_space_group_comment
;
The symmetry employed for this shelxl refinement is uniquely defined
by the following loop, which should always be used as a source of
symmetry information in preference to the above space-group names.
They are only intended as comments.
;
_shelx_estimated_absorpt_t_max 0.990
_shelx_estimated_absorpt_t_min 0.953
_reflns_odcompleteness_completeness 99.78
_reflns_odcompleteness_iscentric 1
_reflns_odcompleteness_theta 26.32
_olex2_refinement_description
;
1. Fixed Uiso
 At 1.2 times of:
  All C(H) groups
 At 1.5 times of:
  All C(H,H,H) groups, All O(H) groups
2. Others
 Fixed Sof: O1(0.166667)
3.a Aromatic/amide H refined with riding coordinates:
 C00B(H00B), C00D(H00D), C00E(H00E), C00F(H00F), C00G(H00G), C00H(H00H),
 C00J(H00J), C00L(H00L), C00M(H00M), C00N(H00N), C00O(H00O), C00P(H00P),
 C00Q(H00Q), C00R(H00R)
3.b Idealised Me refined as rotating group:
 C00S(H00A,H00C,H00I), C00T(H00K,H00S,H00T)
3.c Idealised tetrahedral OH refined as rotating group:
 O001(H001)
;
_olex2_date_sample_completion 2025-11-03
_olex2_date_sample_data_collection 2021-01-21
_olex2_submission_special_instructions 'No special instructions were received'
_oxdiff_exptl_absorpt_empirical_details
;
Empirical correction (ABSPACK) includes:
- Absorption correction using spherical harmonics
- Frame scaling
;
_oxdiff_exptl_absorpt_empirical_full_max 1.118
_oxdiff_exptl_absorpt_empirical_full_min 0.898

loop_
_space_group_symop_operation_xyz
'x, y, z'
'-y, x-y, z'
'-x+y, -x, z'
'x+2/3, y+1/3, z+1/3'
'-y+2/3, x-y+1/3, z+1/3'
'-x+y+2/3, -x+1/3, z+1/3'
'x+1/3, y+2/3, z+2/3'
'-y+1/3, x-y+2/3, z+2/3'
'-x+y+1/3, -x+2/3, z+2/3'
'-x, -y, -z'
'y, -x+y, -z'
'x-y, x, -z'
'-x+2/3, -y+1/3, -z+1/3'
'y+2/3, -x+y+1/3, -z+1/3'
'x-y+2/3, x+1/3, -z+1/3'
'-x+1/3, -y+2/3, -z+2/3'
'y+1/3, -x+y+2/3, -z+2/3'
'x-y+1/3, x+2/3, -z+2/3'

loop_
_atom_site_label
_atom_site_type_symbol
_atom_site_fract_x
_atom_site_fract_y
_atom_site_fract_z
_atom_site_U_iso_or_equiv
_atom_site_adp_type
_atom_site_occupancy
_atom_site_site_symmetry_order
_atom_site_calc_flag
_atom_site_refinement_flags_posn
_atom_site_refinement_flags_adp
_atom_site_refinement_flags_occupancy
_atom_site_disorder_assembly
_atom_site_disorder_group
O001 O 0.76108(4) 0.78353(4) 0.42709(10) 0.0223(2) Uani 1 1 d . . . . .
H001 H 0.731682 0.777265 0.432051 0.033 Uiso 1 1 calc R U . . .
N002 N 0.66775(5) 0.73399(5) 0.42483(12) 0.0222(3) Uani 1 1 d . . . . .
C003 C 0.76587(5) 0.65223(5) 0.40592(13) 0.0177(3) Uani 1 1 d . . . . .
C004 C 0.85500(5) 0.79035(5) 0.39234(13) 0.0186(3) Uani 1 1 d . . . . .
C005 C 0.77133(5) 0.60760(5) 0.39998(13) 0.0176(3) Uani 1 1 d . . . . .
C006 C 0.71928(5) 0.64968(5) 0.41578(13) 0.0182(3) Uani 1 1 d . . . . .
C007 C 0.71736(5) 0.69418(5) 0.42026(13) 0.0182(3) Uani 1 1 d . . . . .
C008 C 0.76192(5) 0.74073(5) 0.41707(13) 0.0182(3) Uani 1 1 d . . . . .
C009 C 0.62570(5) 0.64444(6) 0.41673(13) 0.0207(3) Uani 1 1 d . . . . .
C00A C 0.80748(5) 0.74299(5) 0.40321(13) 0.0179(3) Uani 1 1 d . . . . .
C00B C 0.80786(5) 0.69830(5) 0.39778(13) 0.0182(3) Uani 1 1 d . . . . .
H00B H 0.838789 0.699786 0.387946 0.022 Uiso 1 1 calc R U . . .
C00C C 0.66933(5) 0.69095(5) 0.42195(13) 0.0189(3) Uani 1 1 d . . . . .
C00D C 0.85939(5) 0.83064(5) 0.32270(13) 0.0196(3) Uani 1 1 d . . . . .
H00D H 0.830742 0.828812 0.285748 0.024 Uiso 1 1 calc R U . . .
C00E C 0.76452(5) 0.53379(5) 0.49569(14) 0.0206(3) Uani 1 1 d . . . . .
H00E H 0.754176 0.511236 0.565465 0.025 Uiso 1 1 calc R U . . .
C00F C 0.90468(5) 0.87309(5) 0.30668(14) 0.0214(3) Uani 1 1 d . . . . .
H00F H 0.906451 0.899764 0.258674 0.026 Uiso 1 1 calc R U . . .
C00G C 0.75678(5) 0.57382(5) 0.50105(14) 0.0195(3) Uani 1 1 d . . . . .
H00G H 0.741389 0.578278 0.574408 0.023 Uiso 1 1 calc R U . . .
C00H C 0.67391(5) 0.60317(5) 0.41460(13) 0.0205(3) Uani 1 1 d . . . . .
H00H H 0.675023 0.573356 0.413718 0.025 Uiso 1 1 calc R U . . .
C00I C 0.78716(5) 0.52603(5) 0.39004(14) 0.0216(3) Uani 1 1 d . . . . .
C00J C 0.79396(5) 0.59972(5) 0.29436(14) 0.0217(3) Uani 1 1 d . . . . .
H00J H 0.804214 0.622102 0.224231 0.026 Uiso 1 1 calc R U . . .
C00K C 0.94775(5) 0.87766(5) 0.35930(14) 0.0225(3) Uani 1 1 d . . . . .
C00L C 0.89847(6) 0.79501(5) 0.44458(14) 0.0235(3) Uani 1 1 d . . . . .
H00L H 0.896845 0.768404 0.492585 0.028 Uiso 1 1 calc R U . . .
C00M C 0.62933(6) 0.60107(5) 0.41471(14) 0.0230(3) Uani 1 1 d . . . . .
H00M H 0.599961 0.569754 0.413413 0.028 Uiso 1 1 calc R U . . .
C00N C 0.80173(6) 0.55982(6) 0.28997(14) 0.0237(3) Uani 1 1 d . . . . .
H00N H 0.817349 0.555473 0.216954 0.028 Uiso 1 1 calc R U . . .
C00O C 0.94379(6) 0.83761(6) 0.42771(15) 0.0254(3) Uani 1 1 d . . . . .
H00O H 0.972625 0.839468 0.463495 0.030 Uiso 1 1 calc R U . . .
C00P C 0.58030(6) 0.64386(6) 0.40945(14) 0.0251(3) Uani 1 1 d . . . . .
H00P H 0.550148 0.613309 0.405121 0.030 Uiso 1 1 calc R U . . .
C00Q C 0.62412(6) 0.73169(6) 0.41807(14) 0.0257(3) Uani 1 1 d . . . . .
H00Q H 0.623285 0.761647 0.419756 0.031 Uiso 1 1 calc R U . . .
C00R C 0.57982(6) 0.68746(6) 0.40866(15) 0.0272(3) Uani 1 1 d . . . . .
H00R H 0.549484 0.687391 0.401736 0.033 Uiso 1 1 calc R U . . .
C00S C 0.99674(6) 0.92461(6) 0.34581(16) 0.0290(4) Uani 1 1 d . . . . .
H00A H 1.000475 0.936919 0.257690 0.043 Uiso 1 1 calc R U . . .
H00C H 1.023514 0.917956 0.365545 0.043 Uiso 1 1 calc R U . . .
H00I H 0.998083 0.949495 0.405433 0.043 Uiso 1 1 calc R U . . .
C00T C 0.79572(7) 0.48265(6) 0.38351(17) 0.0323(4) Uani 1 1 d . . . . .
H00K H 0.800296 0.473643 0.470404 0.048 Uiso 1 1 calc R U . . .
H00S H 0.825321 0.491631 0.332281 0.048 Uiso 1 1 calc R U . . .
H00T H 0.767103 0.454507 0.343591 0.048 Uiso 1 1 calc R U . . .
O1 O 0.6935(18) 0.3697(9) 0.311(4) 0.204(13) Uiso 0.1667 1 d . . P . .

loop_
_atom_site_aniso_label
_atom_site_aniso_U_11
_atom_site_aniso_U_22
_atom_site_aniso_U_33
_atom_site_aniso_U_23
_atom_site_aniso_U_13
_atom_site_aniso_U_12
O001 0.0249(5) 0.0195(5) 0.0269(6) -0.0017(4) -0.0012(4) 0.0144(4)
N002 0.0266(7) 0.0282(7) 0.0190(6) -0.0007(5) 0.0005(5) 0.0192(6)
C003 0.0195(7) 0.0185(7) 0.0157(6) -0.0003(5) 0.0007(5) 0.0100(6)
C004 0.0220(7) 0.0186(7) 0.0172(6) -0.0038(5) -0.0028(5) 0.0116(6)
C005 0.0137(6) 0.0168(7) 0.0210(7) -0.0012(5) 0.0000(5) 0.0066(5)
C006 0.0192(7) 0.0220(7) 0.0130(6) -0.0006(5) 0.0003(5) 0.0100(6)
C007 0.0215(7) 0.0243(7) 0.0121(6) -0.0007(5) -0.0007(5) 0.0140(6)
C008 0.0247(7) 0.0207(7) 0.0135(6) -0.0014(5) -0.0021(5) 0.0145(6)
C009 0.0210(7) 0.0296(8) 0.0130(7) 0.0008(5) 0.0012(5) 0.0139(6)
C00A 0.0209(7) 0.0185(7) 0.0151(6) -0.0013(5) -0.0021(5) 0.0105(6)
C00B 0.0185(7) 0.0203(7) 0.0177(7) -0.0004(5) -0.0001(5) 0.0111(6)
C00C 0.0220(7) 0.0252(7) 0.0124(6) -0.0006(5) 0.0003(5) 0.0140(6)
C00D 0.0215(7) 0.0207(7) 0.0209(7) -0.0023(5) -0.0018(5) 0.0136(6)
C00E 0.0174(7) 0.0176(7) 0.0230(7) 0.0034(5) 0.0013(5) 0.0061(6)
C00F 0.0257(7) 0.0177(7) 0.0227(7) -0.0014(5) 0.0003(6) 0.0123(6)
C00G 0.0159(6) 0.0199(7) 0.0212(7) 0.0000(5) 0.0025(5) 0.0079(6)
C00H 0.0208(7) 0.0188(7) 0.0183(7) -0.0011(5) 0.0015(5) 0.0073(6)
C00I 0.0218(7) 0.0174(7) 0.0260(7) -0.0029(5) -0.0018(6) 0.0100(6)
C00J 0.0256(7) 0.0207(7) 0.0191(7) 0.0019(5) 0.0030(6) 0.0118(6)
C00K 0.0223(7) 0.0194(7) 0.0242(7) -0.0062(6) -0.0007(6) 0.0092(6)
C00L 0.0264(8) 0.0206(7) 0.0246(7) -0.0015(6) -0.0066(6) 0.0126(6)
C00M 0.0218(7) 0.0209(7) 0.0217(7) 0.0000(6) 0.0011(6) 0.0072(6)
C00N 0.0277(8) 0.0245(7) 0.0213(7) -0.0023(6) 0.0032(6) 0.0149(6)
C00O 0.0226(7) 0.0251(8) 0.0295(8) -0.0053(6) -0.0094(6) 0.0127(6)
C00P 0.0201(7) 0.0315(8) 0.0204(7) -0.0008(6) 0.0009(6) 0.0104(6)
C00Q 0.0303(8) 0.0323(8) 0.0232(7) -0.0011(6) -0.0005(6) 0.0222(7)
C00R 0.0276(8) 0.0396(9) 0.0237(8) -0.0001(6) 0.0008(6) 0.0238(7)
C00S 0.0239(8) 0.0226(8) 0.0361(9) -0.0048(6) -0.0004(6) 0.0084(6)
C00T 0.0452(10) 0.0260(8) 0.0329(9) -0.0003(7) 0.0031(7) 0.0231(8)

loop_
_atom_type_symbol
_atom_type_description
_atom_type_scat_dispersion_real
_atom_type_scat_dispersion_imag
_atom_type_scat_source
C C 0.0033 0.0016 'International Tables Vol C Tables 4.2.6.8 and 6.1.1.4'
H H 0.0000 0.0000 'International Tables Vol C Tables 4.2.6.8 and 6.1.1.4'
N N 0.0061 0.0033 'International Tables Vol C Tables 4.2.6.8 and 6.1.1.4'
O O 0.0106 0.0060 'International Tables Vol C Tables 4.2.6.8 and 6.1.1.4'

loop_
_exptl_crystal_face_index_h
_exptl_crystal_face_index_k
_exptl_crystal_face_index_l
_exptl_crystal_face_perp_dist
1 -2 0 0.0388
-2 -1 0 0.0657
-1 1 -1 0.2412
1 2 2 0.2808
-2 1 0 0.0857
1 1 0 0.0632
1 -1 0 0.0626
2 2 -1 0.1691
-1 2 0 0.1007
-2 2 1 0.2646
2 1 0 0.0715
0 -1 0 0.0530

loop_
_geom_angle_atom_site_label_1
_geom_angle_atom_site_label_2
_geom_angle_atom_site_label_3
_geom_angle
_geom_angle_site_symmetry_1
_geom_angle_site_symmetry_3
_geom_angle_publ_flag
C008 O001 H001 109.5 . . ?
C00Q N002 C00C 118.98(13) . . ?
C006 C003 C005 123.00(12) . . ?
C00B C003 C005 118.62(12) . . ?
C00B C003 C006 118.35(12) . . ?
C00D C004 C00A 122.35(12) . . ?
C00D C004 C00L 117.00(13) . . ?
C00L C004 C00A 120.49(12) . . ?
C00G C005 C003 122.02(12) . . ?
C00J C005 C003 120.26(12) . . ?
C00J C005 C00G 117.63(13) . . ?
C003 C006 C007 119.37(12) . . ?
C003 C006 C00H 121.41(13) . . ?
C007 C006 C00H 119.14(12) . . ?
C006 C007 C008 120.00(12) . . ?
C006 C007 C00C 118.64(13) . . ?
C008 C007 C00C 121.29(12) . . ?
O001 C008 C007 120.98(12) . . ?
O001 C008 C00A 118.71(12) . . ?
C00A C008 C007 120.31(12) . . ?
C00C C009 C00M 119.19(13) . . ?
C00C C009 C00P 117.55(13) . . ?
C00P C009 C00M 123.23(14) . . ?
C008 C00A C004 122.91(12) . . ?
C008 C00A C00B 117.99(13) . . ?
C00B C00A C004 119.09(12) . . ?
C003 C00B C00A 123.88(13) . . ?
C003 C00B H00B 118.1 . . ?
C00A C00B H00B 118.1 . . ?
N002 C00C C007 118.34(13) . . ?
N002 C00C C009 121.39(13) . . ?
C009 C00C C007 120.24(13) . . ?
C004 C00D H00D 119.4 . . ?
C00F C00D C004 121.24(13) . . ?
C00F C00D H00D 119.4 . . ?
C00G C00E H00E 119.3 . . ?
C00G C00E C00I 121.37(13) . . ?
C00I C00E H00E 119.3 . . ?
C00D C00F H00F 119.2 . . ?
C00D C00F C00K 121.58(13) . . ?
C00K C00F H00F 119.2 . . ?
C005 C00G H00G 119.6 . . ?
C00E C00G C005 120.86(13) . . ?
C00E C00G H00G 119.6 . . ?
C006 C00H H00H 119.4 . . ?
C00M C00H C006 121.16(13) . . ?
C00M C00H H00H 119.4 . . ?
C00E C00I C00T 121.69(13) . . ?
C00N C00I C00E 117.55(13) . . ?
C00N C00I C00T 120.75(13) . . ?
C005 C00J H00J 119.4 . . ?
C00N C00J C005 121.17(13) . . ?
C00N C00J H00J 119.4 . . ?
C00F C00K C00S 121.48(14) . . ?
C00O C00K C00F 117.57(13) . . ?
C00O C00K C00S 120.93(14) . . ?
C004 C00L H00L 119.3 . . ?
C00O C00L C004 121.47(13) . . ?
C00O C00L H00L 119.3 . . ?
C009 C00M H00M 119.2 . . ?
C00H C00M C009 121.58(13) . . ?
C00H C00M H00M 119.2 . . ?
C00I C00N H00N 119.3 . . ?
C00J C00N C00I 121.42(13) . . ?
C00J C00N H00N 119.3 . . ?
C00K C00O H00O 119.4 . . ?
C00L C00O C00K 121.15(14) . . ?
C00L C00O H00O 119.4 . . ?
C009 C00P H00P 120.1 . . ?
C00R C00P C009 119.88(14) . . ?
C00R C00P H00P 120.1 . . ?
N002 C00Q H00Q 118.6 . . ?
N002 C00Q C00R 122.87(14) . . ?
C00R C00Q H00Q 118.6 . . ?
C00P C00R C00Q 119.27(14) . . ?
C00P C00R H00R 120.4 . . ?
C00Q C00R H00R 120.4 . . ?
C00K C00S H00A 109.5 . . ?
C00K C00S H00C 109.5 . . ?
C00K C00S H00I 109.5 . . ?
H00A C00S H00C 109.5 . . ?
H00A C00S H00I 109.5 . . ?
H00C C00S H00I 109.5 . . ?
C00I C00T H00K 109.5 . . ?
C00I C00T H00S 109.5 . . ?
C00I C00T H00T 109.5 . . ?
H00K C00T H00S 109.5 . . ?
H00K C00T H00T 109.5 . . ?
H00S C00T H00T 109.5 . . ?
O1 O1 O1 103(4) 18_545 17 ?
O1 O1 O1 89.998(16) 18_545 3_665 ?
O1 O1 O1 38(2) 17 3_665 ?
O1 O1 O1 38(2) 18_545 2_655 ?
O1 O1 O1 90.00(3) 17 2_655 ?
O1 O1 O1 60.001(11) 3_665 2_655 ?

loop_
_geom_bond_atom_site_label_1
_geom_bond_atom_site_label_2
_geom_bond_distance
_geom_bond_site_symmetry_2
_geom_bond_publ_flag
O001 H001 0.8400 . ?
O001 C008 1.3553(16) . ?
N002 C00C 1.3713(18) . ?
N002 C00Q 1.3313(19) . ?
C003 C005 1.4892(19) . ?
C003 C006 1.4221(19) . ?
C003 C00B 1.3836(19) . ?
C004 C00A 1.4875(19) . ?
C004 C00D 1.3998(19) . ?
C004 C00L 1.402(2) . ?
C005 C00G 1.3970(19) . ?
C005 C00J 1.395(2) . ?
C006 C007 1.4228(19) . ?
C006 C00H 1.4366(19) . ?
C007 C008 1.426(2) . ?
C007 C00C 1.4538(19) . ?
C008 C00A 1.3979(19) . ?
C009 C00C 1.412(2) . ?
C009 C00M 1.416(2) . ?
C009 C00P 1.412(2) . ?
C00A C00B 1.4043(19) . ?
C00B H00B 0.9500 . ?
C00D H00D 0.9500 . ?
C00D C00F 1.384(2) . ?
C00E H00E 0.9500 . ?
C00E C00G 1.390(2) . ?
C00E C00I 1.394(2) . ?
C00F H00F 0.9500 . ?
C00F C00K 1.394(2) . ?
C00G H00G 0.9500 . ?
C00H H00H 0.9500 . ?
C00H C00M 1.362(2) . ?
C00I C00N 1.389(2) . ?
C00I C00T 1.509(2) . ?
C00J H00J 0.9500 . ?
C00J C00N 1.386(2) . ?
C00K C00O 1.391(2) . ?
C00K C00S 1.507(2) . ?
C00L H00L 0.9500 . ?
C00L C00O 1.388(2) . ?
C00M H00M 0.9500 . ?
C00N H00N 0.9500 . ?
C00O H00O 0.9500 . ?
C00P H00P 0.9500 . ?
C00P C00R 1.370(2) . ?
C00Q H00Q 0.9500 . ?
C00Q C00R 1.387(2) . ?
C00R H00R 0.9500 . ?
C00S H00A 0.9800 . ?
C00S H00C 0.9800 . ?
C00S H00I 0.9800 . ?
C00T H00K 0.9800 . ?
C00T H00S 0.9800 . ?
C00T H00T 0.9800 . ?
O1 O1 1.13(3) 18_545 ?
O1 O1 1.13(3) 17 ?
O1 O1 1.77(4) 3_665 ?
O1 O1 1.77(4) 2_655 ?

loop_
_geom_torsion_atom_site_label_1
_geom_torsion_atom_site_label_2
_geom_torsion_atom_site_label_3
_geom_torsion_atom_site_label_4
_geom_torsion
_geom_torsion_site_symmetry_1
_geom_torsion_site_symmetry_2
_geom_torsion_site_symmetry_3
_geom_torsion_site_symmetry_4
_geom_torsion_publ_flag
O001 C008 C00A C004 -3.2(2) . . . . ?
O001 C008 C00A C00B 177.66(12) . . . . ?
N002 C00Q C00R C00P 1.7(2) . . . . ?
C003 C005 C00G C00E -176.79(13) . . . . ?
C003 C005 C00J C00N 176.59(13) . . . . ?
C003 C006 C007 C008 -1.1(2) . . . . ?
C003 C006 C007 C00C 176.07(12) . . . . ?
C003 C006 C00H C00M -175.20(13) . . . . ?
C004 C00A C00B C003 -179.50(12) . . . . ?
C004 C00D C00F C00K -0.2(2) . . . . ?
C004 C00L C00O C00K 0.7(2) . . . . ?
C005 C003 C006 C007 -179.67(12) . . . . ?
C005 C003 C006 C00H -3.0(2) . . . . ?
C005 C003 C00B C00A -179.49(12) . . . . ?
C005 C00J C00N C00I 0.3(2) . . . . ?
C006 C003 C005 C00G -63.00(19) . . . . ?
C006 C003 C005 C00J 120.54(15) . . . . ?
C006 C003 C00B C00A 2.3(2) . . . . ?
C006 C007 C008 O001 -176.98(12) . . . . ?
C006 C007 C008 C00A 3.1(2) . . . . ?
C006 C007 C00C N002 -179.28(12) . . . . ?
C006 C007 C00C C009 -1.2(2) . . . . ?
C006 C00H C00M C009 -0.4(2) . . . . ?
C007 C006 C00H C00M 1.5(2) . . . . ?
C007 C008 C00A C004 176.70(12) . . . . ?
C007 C008 C00A C00B -2.5(2) . . . . ?
C008 C007 C00C N002 -2.2(2) . . . . ?
C008 C007 C00C C009 175.89(12) . . . . ?
C008 C00A C00B C003 -0.3(2) . . . . ?
C009 C00P C00R C00Q -1.5(2) . . . . ?
C00A C004 C00D C00F -175.52(13) . . . . ?
C00A C004 C00L C00O 175.35(13) . . . . ?
C00B C003 C005 C00G 118.92(15) . . . . ?
C00B C003 C005 C00J -57.54(18) . . . . ?
C00B C003 C006 C007 -1.6(2) . . . . ?
C00B C003 C006 C00H 175.12(12) . . . . ?
C00C N002 C00Q C00R 0.3(2) . . . . ?
C00C C007 C008 O001 6.0(2) . . . . ?
C00C C007 C008 C00A -173.91(12) . . . . ?
C00C C009 C00M C00H -1.6(2) . . . . ?
C00C C009 C00P C00R -0.5(2) . . . . ?
C00D C004 C00A C008 -38.8(2) . . . . ?
C00D C004 C00A C00B 140.36(14) . . . . ?
C00D C004 C00L C00O -0.1(2) . . . . ?
C00D C00F C00K C00O 0.7(2) . . . . ?
C00D C00F C00K C00S -177.74(13) . . . . ?
C00E C00I C00N C00J -0.2(2) . . . . ?
C00F C00K C00O C00L -1.0(2) . . . . ?
C00G C005 C00J C00N 0.0(2) . . . . ?
C00G C00E C00I C00N 0.0(2) . . . . ?
C00G C00E C00I C00T 179.98(14) . . . . ?
C00H C006 C007 C008 -177.85(12) . . . . ?
C00H C006 C007 C00C -0.72(19) . . . . ?
C00I C00E C00G C005 0.3(2) . . . . ?
C00J C005 C00G C00E -0.2(2) . . . . ?
C00L C004 C00A C008 145.96(14) . . . . ?
C00L C004 C00A C00B -34.89(19) . . . . ?
C00L C004 C00D C00F -0.1(2) . . . . ?
C00M C009 C00C N002 -179.62(12) . . . . ?
C00M C009 C00C C007 2.4(2) . . . . ?
C00M C009 C00P C00R -178.33(14) . . . . ?
C00P C009 C00C N002 2.4(2) . . . . ?
C00P C009 C00C C007 -175.59(12) . . . . ?
C00P C009 C00M C00H 176.22(13) . . . . ?
C00Q N002 C00C C007 175.72(12) . . . . ?
C00Q N002 C00C C009 -2.3(2) . . . . ?
C00S C00K C00O C00L 177.49(14) . . . . ?
C00T C00I C00N C00J 179.76(15) . . . . ?

loop_
_exptl_oxdiff_crystal_face_indexfrac_h
_exptl_oxdiff_crystal_face_indexfrac_k
_exptl_oxdiff_crystal_face_indexfrac_l
_exptl_oxdiff_crystal_face_x
_exptl_oxdiff_crystal_face_y
_exptl_oxdiff_crystal_face_z
1.0000 -2.0000 0.0000 0.0164 -0.0048 0.0420
-2.0000 -1.0000 -0.0000 -0.0345 -0.0509 0.0320
-1.0000 1.0000 -1.0000 0.0288 -0.0525 -0.0416
1.0000 2.0000 2.0000 -0.0732 0.1340 -0.0051
-2.0000 1.0000 -0.0000 -0.0338 -0.0267 -0.0144
1.0000 1.0000 0.0000 0.0174 0.0315 -0.0276
1.0000 -1.0000 0.0000 0.0167 0.0073 0.0188
2.0000 2.0000 -1.0000 0.0804 0.0178 -0.0781
-1.0000 2.0000 -0.0000 -0.0164 0.0048 -0.0420
-2.0000 2.0000 1.0000 -0.0789 0.0306 -0.0147
2.0000 1.0000 0.0000 0.0345 0.0509 -0.0320
-0.0000 -1.0000 0.0000 -0.0004 -0.0121 0.0232
